data_7708471
loop_
_publ_author_name
'Klap\"otke, Thomas M.'
'Kofen, Moritz'
'Stierstorfer, J\"org'

_publ_section_title
;
 &#x000D; N-Functionalisation of 5,5&#x2032;-bistetrazole providing
 2,2&#x2032;-di(azidomethyl)bistetrazole: a melt-castable metal-free green
 primary explosive
;
_journal_name_full 'Dalton Transactions'
_journal_paper_doi 10.1039/D1DT02731J
_journal_year 2021
_chemical_formula_moiety 'C4 H4 Cl2 N8'
_chemical_formula_sum 'C4 H4 Cl2 N8'
_chemical_formula_weight 235.05
_chemical_name_common 2,2-chloromethyl-5,5-bitetrazole
_chemical_name_systematic 2,2-chloromethyl-5,5-bitetrazole
_space_group_IT_number 14
_space_group_name_Hall '-P 2ybc'
_space_group_name_H-M_alt 'P 1 21/c 1'
_symmetry_cell_setting monoclinic
_symmetry_Int_Tables_number 14
_symmetry_space_group_name_Hall '-P 2ybc'
_symmetry_space_group_name_H-M 'P 1 21/c 1'
_atom_sites_solution_hydrogens difmap
_atom_sites_solution_primary difmap
_audit_creation_date 2020-07-10
_audit_creation_method SHELXL-2018/3
_audit_update_record
;
2021-07-06 deposited with the CCDC.	2021-09-10 downloaded from the CCDC.
;
_cell_angle_alpha 90
_cell_angle_beta 108.194(2)
_cell_angle_gamma 90
_cell_formula_units_Z 2
_cell_length_a 8.3693(4)
_cell_length_b 8.2279(4)
_cell_length_c 6.7862(3)
_cell_measurement_reflns_used 7117
_cell_measurement_temperature 105(2)
_cell_measurement_theta_max 30.5317
_cell_measurement_theta_min 3.5634
_cell_volume 443.95(4)
_computing_cell_refinement 'APEX2 v2012.4-3 (Bruker AXS)'
_computing_data_collection 'Bruker Instrument Service v3.0.21'
_computing_data_reduction 'SAINT V8.18C (Bruker AXS Inc., 2011)'
_computing_molecular_graphics 'Diamond 2.1c, Crystal Impact GbR'
_computing_publication_material 'Microsoft Word 2016'
_computing_structure_refinement 'SHELXL-2018/3 (Sheldrick, 2018)'
_computing_structure_solution 'SHELXT 2018/2 (Sheldrick, 2018)'
_diffrn_ambient_temperature 105(2)
_diffrn_detector_area_resol_mean 7.3910
_diffrn_measured_fraction_theta_full 0.992
_diffrn_measured_fraction_theta_max 0.996
_diffrn_measurement_device_type 'D8 Venture'
_diffrn_measurement_method 'mix of omega and phi scans'
_diffrn_radiation_type MoK\a
_diffrn_radiation_wavelength 0.71073
_diffrn_reflns_av_R_equivalents 0.0328
_diffrn_reflns_av_unetI/netI 0.0186
_diffrn_reflns_Laue_measured_fraction_full 0.992
_diffrn_reflns_Laue_measured_fraction_max 0.996
_diffrn_reflns_limit_h_max 11
_diffrn_reflns_limit_h_min -11
_diffrn_reflns_limit_k_max 11
_diffrn_reflns_limit_k_min -11
_diffrn_reflns_limit_l_max 9
_diffrn_reflns_limit_l_min -9
_diffrn_reflns_number 11605
_diffrn_reflns_point_group_measured_fraction_full 0.992
_diffrn_reflns_point_group_measured_fraction_max 0.996
_diffrn_reflns_theta_full 25.242
_diffrn_reflns_theta_max 30.505
_diffrn_reflns_theta_min 3.563
_diffrn_source 'rotating anode generator'
_exptl_absorpt_coefficient_mu 0.703
_exptl_absorpt_correction_T_max 0.9705
_exptl_absorpt_correction_T_min 0.9232
_exptl_absorpt_correction_type multi-scan
_exptl_absorpt_process_details
;
SADABS-2016/2 - Bruker AXS area detector scaling and absorption correction
;
_exptl_crystal_colour colourless
_exptl_crystal_density_diffrn 1.758
_exptl_crystal_density_method 'not measured'
_exptl_crystal_description platelet
_exptl_crystal_F_000 236
_exptl_crystal_size_max 0.100
_exptl_crystal_size_mid 0.060
_exptl_crystal_size_min 0.020
_refine_diff_density_max 0.413
_refine_diff_density_min -0.296
_refine_diff_density_rms 0.062
_refine_ls_extinction_method none
_refine_ls_goodness_of_fit_ref 1.114
_refine_ls_hydrogen_treatment refall
_refine_ls_matrix_type full
_refine_ls_number_parameters 72
_refine_ls_number_reflns 1355
_refine_ls_number_restraints 0
_refine_ls_restrained_S_all 1.114
_refine_ls_R_factor_all 0.0351
_refine_ls_R_factor_gt 0.0273
_refine_ls_shift/su_max 0.000
_refine_ls_shift/su_mean 0.000
_refine_ls_structure_factor_coef Fsqd
_refine_ls_weighting_details 'w=1/[\s^2^(Fo^2^)+(0.0205P)^2^+0.3218P] where P=(Fo^2^+2Fc^2^)/3'
_refine_ls_weighting_scheme calc
_refine_ls_wR_factor_gt 0.0622
_refine_ls_wR_factor_ref 0.0683
_reflns_Friedel_coverage 0.000
_reflns_number_gt 1190
_reflns_number_total 1355
_reflns_threshold_expression 'I > 2\s(I)'
_cod_data_source_file d1dt02731j2.cif
_cod_data_source_block yv377
_cod_depositor_comments
;
The following automatic conversions were performed:

data item '_exptl_absorpt_correction_type' value 'Multi-Scan' was
changed to 'multi-scan' in accordance with the
/home/data/users/saulius/crontab/automatic-downloads/rss-feeds/RSC/lib/dictionaries/cif_core.dic
dictionary named 'cif_core.dic' version 2.4.2 last updated on
2011-04-26.

Automatic conversion script
Id: cif_fix_values 7556 2019-12-06 15:28:31Z antanas 
;
_cod_original_sg_symbol_H-M 'P 21/c'
_cod_database_code 7708471
_shelx_space_group_comment
;
The symmetry employed for this shelxl refinement is uniquely defined
by the following loop, which should always be used as a source of
symmetry information in preference to the above space-group names.
They are only intended as comments.
;
_shelx_estimated_absorpt_t_min 0.933
_shelx_estimated_absorpt_t_max 0.986

loop_
_space_group_symop_operation_xyz
'x, y, z'
'-x, y+1/2, -z+1/2'
'-x, -y, -z'
'x, -y-1/2, z-1/2'

loop_
_atom_site_label
_atom_site_type_symbol
_atom_site_fract_x
_atom_site_fract_y
_atom_site_fract_z
_atom_site_U_iso_or_equiv
_atom_site_adp_type
_atom_site_occupancy
_atom_site_site_symmetry_order
_atom_site_calc_flag
_atom_site_refinement_flags_posn
_atom_site_refinement_flags_adp
_atom_site_refinement_flags_occupancy
_atom_site_disorder_assembly
_atom_site_disorder_group
Cl1 Cl 0.14858(4) 0.33191(4) 0.93683(5) 0.02309(10) Uani 1 1 d . . . . .
N2 N 0.26922(13) 0.53424(14) 0.71052(16) 0.0161(2) Uani 1 1 d . . . . .
N4 N 0.28055(14) 0.57776(15) 0.40842(17) 0.0197(2) Uani 1 1 d . . . . .
N3 N 0.18054(14) 0.58798(14) 0.52389(17) 0.0189(2) Uani 1 1 d . . . . .
N1 N 0.42443(14) 0.48718(14) 0.72558(17) 0.0183(2) Uani 1 1 d . . . . .
C1 C 0.42701(15) 0.51578(16) 0.53388(19) 0.0164(2) Uani 1 1 d . . . . .
C2 C 0.20209(17) 0.53198(16) 0.8830(2) 0.0180(2) Uani 1 1 d . . . . .
H2A H 0.287(2) 0.572(2) 1.000(3) 0.026(4) Uiso 1 1 d . . . . .
H2B H 0.105(2) 0.594(2) 0.846(3) 0.026(5) Uiso 1 1 d . . . . .

loop_
_atom_site_aniso_label
_atom_site_aniso_U_11
_atom_site_aniso_U_22
_atom_site_aniso_U_33
_atom_site_aniso_U_23
_atom_site_aniso_U_13
_atom_site_aniso_U_12
Cl1 0.03018(18) 0.02167(17) 0.02123(16) 0.00292(12) 0.01355(13) -0.00114(12)
N2 0.0157(5) 0.0192(5) 0.0147(5) 0.0015(4) 0.0067(4) 0.0012(4)
N4 0.0190(5) 0.0245(6) 0.0176(5) 0.0035(4) 0.0087(4) 0.0029(4)
N3 0.0186(5) 0.0233(5) 0.0163(5) 0.0036(4) 0.0076(4) 0.0034(4)
N1 0.0161(5) 0.0252(5) 0.0156(5) 0.0015(4) 0.0077(4) 0.0009(4)
C1 0.0169(6) 0.0187(6) 0.0151(5) 0.0013(4) 0.0071(4) -0.0009(4)
C2 0.0207(6) 0.0196(6) 0.0169(6) 0.0008(4) 0.0104(5) 0.0012(5)

loop_
_atom_type_symbol
_atom_type_description
_atom_type_scat_dispersion_real
_atom_type_scat_dispersion_imag
_atom_type_scat_source
C C 0.0033 0.0016 'International Tables Vol C Tables 4.2.6.8 and 6.1.1.4'
H H 0.0000 0.0000 'International Tables Vol C Tables 4.2.6.8 and 6.1.1.4'
Cl Cl 0.1484 0.1585 'International Tables Vol C Tables 4.2.6.8 and 6.1.1.4'
N N 0.0061 0.0033 'International Tables Vol C Tables 4.2.6.8 and 6.1.1.4'

loop_
_geom_angle_atom_site_label_1
_geom_angle_atom_site_label_2
_geom_angle_atom_site_label_3
_geom_angle
_geom_angle_site_symmetry_1
_geom_angle_site_symmetry_3
_geom_angle_publ_flag
N3 N2 N1 114.35(10) . . ?
N3 N2 C2 122.20(11) . . ?
N1 N2 C2 123.43(11) . . ?
N3 N4 C1 105.59(10) . . ?
N4 N3 N2 106.07(10) . . ?
N2 N1 C1 100.80(10) . . ?
N1 C1 N4 113.19(11) . . ?
N1 C1 C1 123.30(14) . 3_666 ?
N4 C1 C1 123.51(14) . 3_666 ?
N2 C2 Cl1 111.40(9) . . ?
N2 C2 H2A 107.1(11) . . ?
Cl1 C2 H2A 108.7(11) . . ?
N2 C2 H2B 107.7(12) . . ?
Cl1 C2 H2B 108.1(12) . . ?
H2A C2 H2B 113.8(16) . . ?

loop_
_geom_bond_atom_site_label_1
_geom_bond_atom_site_label_2
_geom_bond_distance
_geom_bond_site_symmetry_2
_geom_bond_publ_flag
Cl1 C2 1.7737(14) . ?
N2 N3 1.3279(15) . ?
N2 N1 1.3285(15) . ?
N2 C2 1.4482(15) . ?
N4 N3 1.3157(15) . ?
N4 C1 1.3549(17) . ?
N1 C1 1.3288(15) . ?
C1 C1 1.457(2) 3_666 ?
C2 H2A 0.95(2) . ?
C2 H2B 0.92(2) . ?

loop_
_geom_contact_atom_site_label_1
_geom_contact_atom_site_label_2
_geom_contact_distance
_geom_contact_site_symmetry_1
_geom_contact_site_symmetry_2
_geom_contact_publ_flag
? ? ? ? ? ?

loop_
_geom_hbond_atom_site_label_D
_geom_hbond_atom_site_label_H
_geom_hbond_atom_site_label_A
_geom_hbond_distance_DH
_geom_hbond_distance_HA
_geom_hbond_distance_DA
_geom_hbond_angle_DHA
_geom_hbond_site_symmetry_A
? ? ? ? ? ? ? ?

loop_
_geom_torsion_atom_site_label_1
_geom_torsion_atom_site_label_2
_geom_torsion_atom_site_label_3
_geom_torsion_atom_site_label_4
_geom_torsion
_geom_torsion_site_symmetry_1
_geom_torsion_site_symmetry_2
_geom_torsion_site_symmetry_3
_geom_torsion_site_symmetry_4
_geom_torsion_publ_flag
C1 N4 N3 N2 0.49(14) . . . . ?
N1 N2 N3 N4 -0.42(15) . . . . ?
C2 N2 N3 N4 178.01(11) . . . . ?
N3 N2 N1 C1 0.14(14) . . . . ?
C2 N2 N1 C1 -178.26(12) . . . . ?
N2 N1 C1 N4 0.20(14) . . . . ?
N2 N1 C1 C1 179.94(16) . . . 3_666 ?
N3 N4 C1 N1 -0.45(15) . . . . ?
N3 N4 C1 C1 179.80(16) . . . 3_666 ?
N3 N2 C2 Cl1 105.39(12) . . . . ?
N1 N2 C2 Cl1 -76.33(14) . . . . ?
